data_4336872
loop_
_publ_author_name
'Champika V. Hettiarachchi'
'Manal A. Rawashdeh-Omary'
'Daniel Korir'
'Jehan Kohistani'
'Muhammed Yousufuddin'
'H. V. Rasika Dias'

_publ_contact_author_address
;Department of Chemistry and Biochemistry
The University of Texas at Arlington
700 Planetarium Place, Room 130 CPB
Arlington, Texas 76019-0065, USA
;
_publ_contact_author_email dias@uta.edu
_publ_contact_author_fax 817-272-3808
_publ_contact_author_name 'Rasika Dias'
_publ_contact_author_phone 817-272-3813
_publ_section_title
;
 Trinuclear Copper(I) and Silver(I) Adducts of
 4-Chloro-3,5-bis(trifluoromethyl)pyrazolate and
 4-Bromo-3,5-bis(trifluoromethyl)pyrazolate
;
_journal_name_full 'Inorganic Chemistry'
_journal_page_first 13576
_journal_page_last 13583
_journal_paper_doi 10.1021/ic402080y
_journal_volume 52
_journal_year 2013
_chemical_formula_moiety 'C15 Ag3 Cl3 F18 N6'
_chemical_formula_sum 'C15 Ag3 Cl3 F18 N6'
_chemical_formula_weight 1036.17
_chemical_name_common {[4-Cl-3,5-(CF3)2Pz]Ag}3
_space_group_crystal_system orthorhombic
_space_group_IT_number 61
_space_group_name_Hall '-P 2ac 2ab'
_space_group_name_H-M_alt 'P b c a'
_symmetry_space_group_name_Hall '-P 2ac 2ab'
_symmetry_space_group_name_H-M 'P b c a'
_atom_sites_solution_primary direct
_audit_creation_date 2013-05-05
_audit_creation_method
;
  Olex2 1.2
  (compiled Apr 23 2013 17:59:47, GUI svn.r4466)
;
_audit_update_record
;
2013-05-05 # Formatted by publCIF
;
_cell_angle_alpha 90
_cell_angle_beta 90
_cell_angle_gamma 90
_cell_formula_units_Z 8
_cell_length_a 15.3988(12)
_cell_length_b 13.8537(11)
_cell_length_c 23.8914(18)
_cell_measurement_reflns_used 9891
_cell_measurement_temperature 100(2)
_cell_measurement_theta_max 28.17
_cell_measurement_theta_min 2.61
_cell_volume 5096.8(7)
_computing_cell_refinement 'SAINT v7.68A (Bruker, 2009)'
_computing_data_reduction 'SAINT v7.68A (Bruker, 2009)'
_computing_molecular_graphics
;
O. V. Dolomanov, L. J. Bourhis, R. J. Gildea, J. A. K. Howard and H. Puschmann,
OLEX2: a complete structure solution, refinement and analysis program.
J. Appl. Cryst. (2009). 42, 339-341.
;
_computing_publication_material
;
O. V. Dolomanov, L. J. Bourhis, R. J. Gildea, J. A. K. Howard and H. Puschmann,
OLEX2: a complete structure solution, refinement and analysis program.
J. Appl. Cryst. (2009). 42, 339-341.
;
_computing_structure_refinement
;
SHELXL, G.M. Sheldrick, Acta Cryst.
(2008). A64, 112-122
;
_computing_structure_solution
;
SHELXS, G.M. Sheldrick, Acta Cryst.
(2008). A64, 112-122
;
_diffrn_ambient_temperature 100.15
_diffrn_measured_fraction_theta_full 1.000
_diffrn_measured_fraction_theta_max 1.000
_diffrn_measurement_device_type 'Bruker Smart APEX CCD'
_diffrn_measurement_method '\f and \w scans'
_diffrn_radiation_monochromator graphite
_diffrn_radiation_type MoK\a
_diffrn_radiation_wavelength 0.71073
_diffrn_reflns_av_R_equivalents 0.0405
_diffrn_reflns_av_unetI/netI 0.0223
_diffrn_reflns_Laue_measured_fraction_full 1.000
_diffrn_reflns_Laue_measured_fraction_max 1.000
_diffrn_reflns_limit_h_max 18
_diffrn_reflns_limit_h_min -18
_diffrn_reflns_limit_k_max 17
_diffrn_reflns_limit_k_min -17
_diffrn_reflns_limit_l_max 29
_diffrn_reflns_limit_l_min -29
_diffrn_reflns_number 39928
_diffrn_reflns_point_group_measured_fraction_full 1.000
_diffrn_reflns_point_group_measured_fraction_max 1.000
_diffrn_reflns_theta_full 25.242
_diffrn_reflns_theta_max 26.000
_diffrn_reflns_theta_min 1.705
_diffrn_standards_number 0
_exptl_absorpt_coefficient_mu 2.752
_exptl_absorpt_correction_T_max 0.7457
_exptl_absorpt_correction_T_min 0.5880
_exptl_absorpt_correction_type multi-scan
_exptl_absorpt_process_details
;
SADABS-2008/1 (Bruker,2008) was used for absorption correction.
wR2(int) was 0.0751 before and 0.0532 after correction.
The Ratio of minimum to maximum transmission is 0.7885.
The \l/2 correction factor is 0.0015.
;
_exptl_crystal_colour colourless
_exptl_crystal_density_diffrn 2.701
_exptl_crystal_description prism
_exptl_crystal_F_000 3888
_exptl_crystal_size_max 0.15
_exptl_crystal_size_mid 0.1
_exptl_crystal_size_min 0.03
_refine_diff_density_max 1.889
_refine_diff_density_min -0.894
_refine_diff_density_rms 0.164
_refine_ls_extinction_method none
_refine_ls_goodness_of_fit_ref 1.087
_refine_ls_hydrogen_treatment undef
_refine_ls_matrix_type full
_refine_ls_number_parameters 447
_refine_ls_number_reflns 4997
_refine_ls_number_restraints 0
_refine_ls_restrained_S_all 1.087
_refine_ls_R_factor_all 0.0459
_refine_ls_R_factor_gt 0.0379
_refine_ls_shift/su_max 0.001
_refine_ls_shift/su_mean 0.000
_refine_ls_structure_factor_coef Fsqd
_refine_ls_weighting_details 'w=1/[\s^2^(Fo^2^)+(0.0517P)^2^+10.3910P] where P=(Fo^2^+2Fc^2^)/3'
_refine_ls_weighting_scheme calc
_refine_ls_wR_factor_gt 0.0908
_refine_ls_wR_factor_ref 0.0953
_reflns_Friedel_coverage 0.000
_reflns_number_gt 4258
_reflns_number_total 4997
_reflns_threshold_expression 'I > 2\s(I)'
_cod_data_source_file ic402080y_si_002_4.cif
_cod_data_source_block dias880m
_cod_database_code 4336872
_olex2_refinement_description
;

;
_shelx_estimated_absorpt_t_max 0.922
_shelx_estimated_absorpt_t_min 0.683

loop_
_space_group_symop_operation_xyz
'x, y, z'
'-x+1/2, -y, z+1/2'
'-x, y+1/2, -z+1/2'
'x+1/2, -y+1/2, -z'
'-x, -y, -z'
'x-1/2, y, -z-1/2'
'x, -y-1/2, z-1/2'
'-x-1/2, y-1/2, z'

loop_
_atom_site_label
_atom_site_type_symbol
_atom_site_fract_x
_atom_site_fract_y
_atom_site_fract_z
_atom_site_U_iso_or_equiv
_atom_site_adp_type
_atom_site_occupancy
_atom_site_site_symmetry_order
_atom_site_calc_flag
_atom_site_refinement_flags_occupancy
_atom_site_disorder_assembly
_atom_site_disorder_group
Ag2 Ag 0.13822(2) 0.81436(2) 0.06194(2) 0.02216(11) Uani 1 1 d . . .
Ag3 Ag 0.13060(2) 0.81515(2) 0.20667(2) 0.02232(11) Uani 1 1 d . . .
Ag1 Ag 0.11833(2) 1.03265(2) 0.13271(2) 0.02134(11) Uani 1 1 d . . .
Cl1 Cl 0.08471(9) 1.11530(8) -0.10965(5) 0.0351(3) Uani 1 1 d . . .
Cl2 Cl 0.09141(9) 1.12553(8) 0.37401(5) 0.0308(3) Uani 1 1 d . . .
Cl3 Cl 0.17144(9) 0.40815(8) 0.13569(5) 0.0312(3) Uani 1 1 d . . .
F1 F 0.05632(19) 0.8707(2) -0.11071(12) 0.0355(7) Uani 1 1 d . . .
F2 F 0.1911(2) 0.9083(2) -0.11763(12) 0.0410(7) Uani 1 1 d . . .
F3 F 0.1510(2) 0.7998(2) -0.05897(12) 0.0394(8) Uani 1 1 d . . .
F4 F 0.1555(2) 1.2571(2) -0.00847(15) 0.0472(8) Uani 1 1 d . . .
F5 F 0.0210(2) 1.2406(2) 0.01113(14) 0.0453(8) Uani 1 1 d . . .
F6 F 0.1160(2) 1.2188(2) 0.07473(13) 0.0476(9) Uani 1 1 d . . .
F10 F 0.1222(3) 0.8031(2) 0.32587(13) 0.0660(13) Uani 1 1 d . . .
F11 F 0.0443(2) 0.8896(3) 0.38009(15) 0.0591(10) Uani 1 1 d . . .
F12 F 0.1809(3) 0.9032(3) 0.38126(15) 0.0579(10) Uani 1 1 d . . .
F16 F 0.0683(2) 0.5751(2) 0.00850(12) 0.0463(8) Uani 1 1 d . . .
F17 F 0.1960(2) 0.6324(2) -0.00178(12) 0.0451(8) Uani 1 1 d . . .
F18 F 0.1796(2) 0.4826(2) 0.01578(12) 0.0416(8) Uani 1 1 d . . .
N1 N 0.1266(2) 0.9450(3) 0.01694(16) 0.0219(8) Uani 1 1 d . . .
N2 N 0.1196(2) 1.0302(2) 0.04463(15) 0.0211(8) Uani 1 1 d . . .
N3 N 0.1146(2) 1.0322(2) 0.22050(15) 0.0204(8) Uani 1 1 d . . .
N4 N 0.1162(2) 0.9474(3) 0.24908(15) 0.0209(8) Uani 1 1 d . . .
N5 N 0.1411(2) 0.6835(2) 0.16316(16) 0.0218(8) Uani 1 1 d . . .
N6 N 0.1444(3) 0.6836(2) 0.10672(16) 0.0224(8) Uani 1 1 d . . .
C1 C 0.1182(3) 0.9607(3) -0.03767(19) 0.0228(10) Uani 1 1 d . . .
C2 C 0.1034(3) 1.0584(3) -0.04686(18) 0.0248(10) Uani 1 1 d . . .
C3 C 0.1059(3) 1.0992(3) 0.00564(19) 0.0223(9) Uani 1 1 d . . .
C4 C 0.1294(3) 0.8843(3) -0.08106(19) 0.0249(10) Uani 1 1 d . . .
C5 C 0.0993(3) 1.2041(3) 0.0212(2) 0.0283(11) Uani 1 1 d . . .
C6 C 0.1064(3) 1.1042(3) 0.25839(19) 0.0221(9) Uani 1 1 d . . .
C7 C 0.1029(3) 1.0656(3) 0.31181(18) 0.0213(9) Uani 1 1 d . . .
C8 C 0.1094(3) 0.9667(3) 0.30396(19) 0.0226(9) Uani 1 1 d . . .
C9 C 0.1071(3) 1.2069(3) 0.2404(2) 0.0274(10) Uani 1 1 d . . .
C10 C 0.1138(4) 0.8900(3) 0.34790(19) 0.0288(11) Uani 1 1 d . . .
C11 C 0.1483(3) 0.5914(3) 0.18038(19) 0.0243(10) Uani 1 1 d . . .
C12 C 0.1566(3) 0.5311(3) 0.13457(17) 0.0211(9) Uani 1 1 d . . .
C13 C 0.1529(3) 0.5916(3) 0.08858(19) 0.0211(9) Uani 1 1 d . . .
C14 C 0.1415(4) 0.5648(4) 0.2407(2) 0.0325(12) Uani 1 1 d . . .
C15 C 0.1492(3) 0.5699(3) 0.0277(2) 0.0265(10) Uani 1 1 d . . .
F7 F 0.0885(5) 1.2185(3) 0.18796(16) 0.069(2) Uani 0.829(8) 1 d P A 1
F8 F 0.0545(3) 1.2612(2) 0.27047(19) 0.0488(14) Uani 0.829(8) 1 d P A 1
F9 F 0.1858(3) 1.2465(3) 0.2493(3) 0.0640(17) Uani 0.829(8) 1 d P A 1
F13 F 0.0781(4) 0.4890(4) 0.2457(3) 0.0294(15) Uani 0.603(15) 1 d P B 1
F14 F 0.1050(5) 0.6348(3) 0.27161(19) 0.035(2) Uani 0.603(15) 1 d P B 1
F15 F 0.2082(7) 0.5325(8) 0.2629(5) 0.036(2) Uani 0.603(15) 1 d P B 1
F7A F 0.1514(12) 1.2173(12) 0.1947(7) 0.025(4) Uiso 0.171(8) 1 d P A 2
F8A F 0.0255(12) 1.2385(13) 0.2305(8) 0.039(5) Uiso 0.171(8) 1 d P A 2
F9A F 0.1390(13) 1.2636(13) 0.2762(8) 0.036(5) Uiso 0.171(8) 1 d P A 2
F13A F 0.0742(7) 0.5478(15) 0.2605(5) 0.069(6) Uani 0.397(15) 1 d P B 2
F14A F 0.1822(12) 0.6420(6) 0.2719(3) 0.065(6) Uani 0.397(15) 1 d P B 2
F15A F 0.2021(13) 0.4934(10) 0.2548(8) 0.038(3) Uani 0.397(15) 1 d P B 2

loop_
_atom_site_aniso_label
_atom_site_aniso_U_11
_atom_site_aniso_U_22
_atom_site_aniso_U_33
_atom_site_aniso_U_23
_atom_site_aniso_U_13
_atom_site_aniso_U_12
Ag2 0.0379(2) 0.01167(17) 0.01694(18) 0.00188(12) -0.00133(14) 0.00161(13)
Ag3 0.0382(2) 0.01174(18) 0.01703(18) -0.00155(12) -0.00073(14) 0.00087(13)
Ag1 0.0346(2) 0.01397(18) 0.01542(18) 0.00046(12) -0.00117(14) 0.00054(13)
Cl1 0.0602(8) 0.0246(6) 0.0204(6) 0.0090(5) -0.0032(5) 0.0028(6)
Cl2 0.0470(7) 0.0245(6) 0.0210(6) -0.0086(4) 0.0015(5) 0.0010(5)
Cl3 0.0526(8) 0.0102(5) 0.0307(6) 0.0004(4) -0.0009(5) 0.0003(5)
F1 0.0459(18) 0.0325(16) 0.0281(15) -0.0103(12) -0.0080(13) 0.0061(13)
F2 0.0500(19) 0.0448(18) 0.0282(15) -0.0060(13) 0.0106(14) 0.0003(15)
F3 0.071(2) 0.0229(15) 0.0241(15) -0.0027(12) -0.0032(14) 0.0158(14)
F4 0.067(2) 0.0180(15) 0.057(2) 0.0072(14) 0.0184(18) -0.0054(14)
F5 0.056(2) 0.0221(15) 0.058(2) -0.0069(14) -0.0104(16) 0.0108(14)
F6 0.100(3) 0.0149(14) 0.0284(16) -0.0018(12) -0.0155(17) -0.0056(15)
F10 0.160(4) 0.0149(15) 0.0231(17) 0.0041(12) 0.004(2) 0.0007(18)
F11 0.066(2) 0.060(2) 0.051(2) 0.0288(18) 0.0224(19) 0.0044(19)
F12 0.073(3) 0.055(2) 0.046(2) 0.0267(17) -0.0234(19) -0.0126(19)
F16 0.048(2) 0.060(2) 0.0308(17) -0.0137(15) -0.0134(14) 0.0132(16)
F17 0.078(2) 0.0346(17) 0.0223(15) -0.0016(12) 0.0097(15) -0.0090(16)
F18 0.074(2) 0.0246(15) 0.0267(15) -0.0103(12) -0.0037(15) 0.0150(15)
N1 0.034(2) 0.0136(17) 0.0176(19) 0.0003(15) -0.0028(16) 0.0008(15)
N2 0.034(2) 0.0133(18) 0.0157(18) -0.0020(14) -0.0010(16) -0.0005(15)
N3 0.029(2) 0.0146(18) 0.0171(18) 0.0017(14) -0.0034(15) -0.0016(15)
N4 0.032(2) 0.0110(17) 0.0191(19) 0.0003(14) -0.0002(16) -0.0022(14)
N5 0.033(2) 0.0153(18) 0.0171(19) 0.0003(14) -0.0008(16) 0.0010(15)
N6 0.037(2) 0.0129(18) 0.0175(19) 0.0018(14) -0.0011(16) 0.0019(15)
C1 0.035(3) 0.017(2) 0.017(2) 0.0013(17) -0.0018(19) 0.0007(18)
C2 0.038(3) 0.020(2) 0.016(2) 0.0054(17) -0.001(2) 0.000(2)
C3 0.030(2) 0.015(2) 0.023(2) 0.0046(17) -0.0031(19) 0.0000(18)
C4 0.032(3) 0.025(2) 0.017(2) 0.0027(18) 0.0003(19) 0.0046(19)
C5 0.045(3) 0.016(2) 0.025(2) 0.0077(19) -0.004(2) 0.000(2)
C6 0.025(2) 0.016(2) 0.025(2) -0.0038(18) 0.0023(19) -0.0001(18)
C7 0.026(2) 0.017(2) 0.021(2) -0.0027(17) -0.0018(19) -0.0041(18)
C8 0.030(2) 0.017(2) 0.021(2) 0.0002(17) -0.0005(19) -0.0016(18)
C9 0.039(3) 0.017(2) 0.026(3) -0.0063(19) 0.004(2) 0.002(2)
C10 0.053(3) 0.019(2) 0.015(2) -0.0018(18) -0.001(2) -0.009(2)
C11 0.035(3) 0.017(2) 0.020(2) 0.0022(18) 0.0032(19) -0.0014(19)
C12 0.033(2) 0.0100(19) 0.020(2) 0.0017(16) 0.0028(19) -0.0027(17)
C13 0.025(2) 0.013(2) 0.025(2) -0.0034(17) 0.0012(19) -0.0017(17)
C14 0.054(4) 0.020(2) 0.024(3) 0.008(2) 0.005(2) 0.009(2)
C15 0.040(3) 0.017(2) 0.022(2) -0.0041(18) -0.001(2) 0.006(2)
F7 0.163(7) 0.0154(19) 0.028(2) 0.0036(15) -0.020(3) 0.000(3)
F8 0.066(3) 0.0202(18) 0.060(3) 0.0035(17) 0.024(2) 0.0138(18)
F9 0.039(3) 0.029(2) 0.124(5) 0.023(3) -0.004(3) -0.0093(18)
F13 0.034(3) 0.025(3) 0.029(3) 0.006(2) 0.002(2) -0.007(2)
F14 0.067(6) 0.021(3) 0.017(2) 0.0034(19) 0.012(3) 0.004(3)
F15 0.029(3) 0.052(6) 0.028(4) 0.013(5) -0.002(3) 0.002(5)
F13A 0.030(5) 0.14(2) 0.033(6) 0.031(9) 0.010(4) 0.014(8)
F14A 0.138(16) 0.032(5) 0.023(4) 0.004(3) -0.015(6) -0.003(6)
F15A 0.050(7) 0.034(7) 0.031(7) 0.015(6) 0.002(5) 0.013(7)

loop_
_atom_type_symbol
_atom_type_description
_atom_type_scat_dispersion_real
_atom_type_scat_dispersion_imag
_atom_type_scat_source
C C 0.0033 0.0016 'International Tables Vol C Tables 4.2.6.8 and 6.1.1.4'
N N 0.0061 0.0033 'International Tables Vol C Tables 4.2.6.8 and 6.1.1.4'
F F 0.0171 0.0103 'International Tables Vol C Tables 4.2.6.8 and 6.1.1.4'
Cl Cl 0.1484 0.1585 'International Tables Vol C Tables 4.2.6.8 and 6.1.1.4'
Ag Ag -0.8971 1.1015 'International Tables Vol C Tables 4.2.6.8 and 6.1.1.4'

loop_
_geom_angle_atom_site_label_1
_geom_angle_atom_site_label_2
_geom_angle_atom_site_label_3
_geom_angle
N6 Ag2 N1 177.73(15)
N4 Ag3 N5 178.21(14)
N3 Ag1 N2 178.49(14)
N2 N1 Ag2 120.3(3)
C1 N1 Ag2 130.4(3)
C1 N1 N2 109.1(4)
N1 N2 Ag1 120.1(3)
C3 N2 Ag1 132.6(3)
C3 N2 N1 107.0(3)
N4 N3 Ag1 120.3(3)
C6 N3 Ag1 132.0(3)
C6 N3 N4 107.6(3)
N3 N4 Ag3 120.8(3)
C8 N4 Ag3 130.7(3)
C8 N4 N3 108.5(3)
N6 N5 Ag3 119.7(2)
C11 N5 Ag3 132.6(3)
C11 N5 N6 107.7(3)
N5 N6 Ag2 120.5(3)
N5 N6 C13 108.8(3)
C13 N6 Ag2 130.7(3)
N1 C1 C2 109.3(4)
N1 C1 C4 123.7(4)
C2 C1 C4 126.9(4)
C1 C2 Cl1 127.7(4)
C3 C2 Cl1 127.7(4)
C3 C2 C1 104.6(4)
N2 C3 C2 110.0(4)
N2 C3 C5 121.6(4)
C2 C3 C5 128.3(4)
F1 C4 C1 111.7(4)
F2 C4 F1 106.6(4)
F2 C4 C1 111.2(4)
F3 C4 F1 107.2(4)
F3 C4 F2 107.7(4)
F3 C4 C1 112.3(4)
F4 C5 C3 110.9(4)
F5 C5 F4 106.4(4)
F5 C5 C3 112.6(4)
F6 C5 F4 107.6(4)
F6 C5 F5 107.0(4)
F6 C5 C3 112.0(4)
N3 C6 C7 109.6(4)
N3 C6 C9 120.8(4)
C7 C6 C9 129.6(4)
C6 C7 Cl2 128.1(4)
C6 C7 C8 104.7(4)
C8 C7 Cl2 127.2(4)
N4 C8 C7 109.6(4)
N4 C8 C10 122.7(4)
C7 C8 C10 127.6(4)
F7 C9 C6 113.4(4)
F7 C9 F8 108.7(5)
F7 C9 F9 107.6(5)
F8 C9 C6 112.5(4)
F8 C9 F9 103.5(4)
F9 C9 C6 110.6(4)
F7A C9 C6 110.8(8)
F7A C9 F8A 107.9(12)
F8A C9 C6 110.7(8)
F9A C9 C6 113.7(9)
F9A C9 F7A 107.4(12)
F9A C9 F8A 106.1(12)
F10 C10 C8 111.9(4)
F11 C10 F10 108.0(4)
F11 C10 F12 106.5(4)
F11 C10 C8 112.1(4)
F12 C10 F10 106.9(5)
F12 C10 C8 111.1(4)
N5 C11 C12 109.8(4)
N5 C11 C14 121.6(4)
C12 C11 C14 128.5(4)
C11 C12 Cl3 126.8(3)
C11 C12 C13 105.0(4)
C13 C12 Cl3 128.2(3)
N6 C13 C12 108.7(4)
N6 C13 C15 120.0(4)
C12 C13 C15 131.0(4)
F13 C14 C11 107.9(5)
F14 C14 C11 112.4(4)
F14 C14 F13 101.4(5)
F15 C14 C11 116.3(7)
F15 C14 F13 105.3(6)
F15 C14 F14 112.0(7)
F13A C14 C11 120.3(7)
F13A C14 F14A 109.1(10)
F13A C14 F15A 110.7(11)
F14A C14 C11 106.5(5)
F15A C14 C11 111.1(8)
F15A C14 F14A 96.3(8)
F16 C15 C13 111.3(4)
F17 C15 F16 106.8(4)
F17 C15 C13 111.5(4)
F18 C15 F16 107.8(4)
F18 C15 F17 106.7(4)
F18 C15 C13 112.4(4)

loop_
_geom_bond_atom_site_label_1
_geom_bond_atom_site_label_2
_geom_bond_distance
Ag2 N1 2.112(4)
Ag2 N6 2.106(3)
Ag3 N4 2.105(4)
Ag3 N5 2.106(4)
Ag1 N2 2.105(4)
Ag1 N3 2.098(4)
Cl1 C2 1.719(4)
Cl2 C7 1.711(4)
Cl3 C12 1.719(4)
F1 C4 1.343(5)
F2 C4 1.333(5)
F3 C4 1.327(5)
F4 C5 1.337(6)
F5 C5 1.329(6)
F6 C5 1.322(6)
F10 C10 1.321(5)
F11 C10 1.318(6)
F12 C10 1.318(6)
F16 C15 1.329(6)
F17 C15 1.328(6)
F18 C15 1.328(5)
N1 N2 1.358(5)
N1 C1 1.329(6)
N2 C3 1.351(5)
N3 N4 1.358(5)
N3 C6 1.354(6)
N4 C8 1.342(6)
N5 N6 1.349(6)
N5 C11 1.346(5)
N6 C13 1.353(5)
C1 C2 1.391(6)
C1 C4 1.491(6)
C2 C3 1.376(6)
C3 C5 1.503(6)
C6 C7 1.385(6)
C6 C9 1.486(6)
C7 C8 1.386(6)
C8 C10 1.496(6)
C9 F7 1.295(6)
C9 F8 1.318(6)
C9 F9 1.347(6)
C9 F7A 1.295(17)
C9 F8A 1.352(18)
C9 F9A 1.261(19)
C11 C12 1.383(6)
C11 C14 1.492(6)
C12 C13 1.383(6)
C13 C15 1.486(6)
C14 F13 1.438(8)
C14 F14 1.342(7)
C14 F15 1.238(12)
C14 F13A 1.162(11)
C14 F14A 1.447(11)
C14 F15A 1.401(17)
